data_4118295
loop_
_publ_author_name
'Sven O. Sylvester'
'Jacqueline M. Cole'
'Paul G. Waddell'

_publ_section_title
;
 Photoconversion Bonding Mechanism in Ruthenium Sulfur Dioxide Linkage
 Photoisomers Revealed by in Situ Diffraction
;
_journal_name_full 'Journal of the American Chemical Society'
_journal_page_first 11860
_journal_page_last 11863
_journal_paper_doi 10.1021/ja303943q
_journal_volume 134
_journal_year 2012
_chemical_formula_moiety 'C5 H19 Cl2 N5 O3 Ru1 S1'
_chemical_formula_sum 'C5 H19 Cl2 N5 O3 Ru S'
_chemical_formula_weight 401.28
_chemical_name_systematic
;
 ?
;
_space_group_IT_number 62
_symmetry_cell_setting orthorhombic
_symmetry_space_group_name_Hall '-P 2n 2ac'
_symmetry_space_group_name_H-M 'P c m n'
_atom_sites_solution_hydrogens geom
_atom_sites_solution_primary direct
_atom_sites_solution_secondary difmap
_audit_creation_date 2012-04-22T14:26:19-00:00
_audit_creation_method 'WinGX routine CIF_UPDATE'
_cell_angle_alpha 90
_cell_angle_beta 90
_cell_angle_gamma 90
_cell_formula_units_Z 4
_cell_length_a 9.798(8)
_cell_length_b 7.009(6)
_cell_length_c 21.613(18)
_cell_measurement_reflns_used 5643
_cell_measurement_temperature 120(2)
_cell_measurement_theta_max 32.9
_cell_measurement_theta_min 2.3
_cell_volume 1484(2)
_computing_cell_refinement
;
        CrystalClear-SM Expert 2.0 r4 (Rigaku, 2009)
;
_computing_data_collection
;
        CrystalClear-SM Expert 2.0 r4 (Rigaku, 2009)
;
_computing_data_reduction
;
        CrystalClear-SM Expert 2.0 r4 (Rigaku, 2009)
;
_computing_molecular_graphics 'Ortep-3 for Windows (Farrugia, 1997)'
_computing_publication_material 'WinGX publication routines (Farrugia, 1999)'
_computing_structure_refinement 'SHELXL-97 (Sheldrick, 2008)'
_diffrn_ambient_temperature 120(2)
_diffrn_detector_area_resol_mean 28.5714
_diffrn_measured_fraction_theta_full 0.979
_diffrn_measured_fraction_theta_max 0.908
_diffrn_measurement_device_type
;
        Rigaku Saturn724+ (2x2 bin mode)
;
_diffrn_measurement_method 'profile data from \w-scans'
_diffrn_radiation_monochromator graphite
_diffrn_radiation_type MoK\a
_diffrn_radiation_wavelength 0.71073
_diffrn_reflns_av_R_equivalents 0.1449
_diffrn_reflns_av_unetI/netI 0.1621
_diffrn_reflns_limit_h_max 14
_diffrn_reflns_limit_h_min -6
_diffrn_reflns_limit_k_max 9
_diffrn_reflns_limit_k_min -6
_diffrn_reflns_limit_l_max 32
_diffrn_reflns_limit_l_min -32
_diffrn_reflns_number 6941
_diffrn_reflns_theta_full 27.5
_diffrn_reflns_theta_max 32.86
_diffrn_reflns_theta_min 2.81
_diffrn_source 'Sealed Tube'
_exptl_absorpt_coefficient_mu 1.561
_exptl_absorpt_correction_T_max 1
_exptl_absorpt_correction_T_min 0.465
_exptl_absorpt_correction_type multi-scan
_exptl_crystal_colour Colorless
_exptl_crystal_density_diffrn 1.796
_exptl_crystal_description Prism
_exptl_crystal_F_000 808
_exptl_crystal_size_max 0.2
_exptl_crystal_size_mid 0.2
_exptl_crystal_size_min 0.2
_refine_diff_density_max 1.085
_refine_diff_density_min -1.62
_refine_diff_density_rms 0.182
_refine_ls_extinction_method none
_refine_ls_goodness_of_fit_ref 0.742
_refine_ls_hydrogen_treatment constr
_refine_ls_matrix_type full
_refine_ls_number_parameters 113
_refine_ls_number_reflns 2688
_refine_ls_number_restraints 7
_refine_ls_restrained_S_all 0.742
_refine_ls_R_factor_all 0.1269
_refine_ls_R_factor_gt 0.0678
_refine_ls_shift/su_max 2.372
_refine_ls_shift/su_mean 0.187
_refine_ls_structure_factor_coef Fsqd
_refine_ls_weighting_details 'calc w=1/[\s^2^(Fo^2^)+(0.0470P)^2^+0.0000P] where P=(Fo^2^+2Fc^2^)/3'
_refine_ls_weighting_scheme calc
_refine_ls_wR_factor_ref 0.1557
_reflns_number_gt 899
_reflns_number_total 2688
_reflns_threshold_expression >2\s(I)
_cod_data_source_file ja303943q_si_001_2.cif
_cod_data_source_block pyr_1b_120K-run-1
_cod_original_sg_symbol_Hall '-p 2n 2ac'
_cod_database_code 4118295

loop_
_symmetry_equiv_pos_as_xyz
'x, y, z'
'-x+1/2, -y+1/2, z+1/2'
'x+1/2, -y, -z+1/2'
'-x, y+1/2, -z'
'-x, -y, -z'
'x-1/2, y-1/2, -z-1/2'
'-x-1/2, y, z-1/2'
'x, -y-1/2, z'

loop_
_atom_site_label
_atom_site_fract_x
_atom_site_fract_y
_atom_site_fract_z
_atom_site_U_iso_or_equiv
_atom_site_adp_type
_atom_site_calc_flag
_atom_site_refinement_flags
_atom_site_occupancy
_atom_site_disorder_assembly
_atom_site_disorder_group
_atom_site_type_symbol
Ru1 0.20914(7) 0.25 0.91409(3) 0.0480(2) Uani d S 1 . . Ru
Cl2 0.22282(18) -0.25 1.02907(9) 0.0504(5) Uani d S 1 . . Cl
Cl1 0.15201(19) -0.25 0.80282(9) 0.0470(5) Uani d S 1 . . Cl
N3 0.1741(6) 0.25 0.8185(3) 0.0405(15) Uani d S 1 A . n
O3 0.4049(5) -0.25 1.1520(3) 0.0582(15) Uani d S 1 . . O
N1 0.0610(4) 0.4717(5) 0.92179(19) 0.0545(13) Uani d . 1 A . n
H1A -0.0233 0.4194 0.9265 0.082 Uiso calc R 1 . . H
H1B 0.0626 0.5446 0.887 0.082 Uiso calc R 1 . . H
H1C 0.0807 0.5457 0.9552 0.082 Uiso calc R 1 . . H
N2 0.3538(4) 0.4730(5) 0.89947(18) 0.0502(12) Uani d . 1 A . n
H2A 0.3602 0.5456 0.9343 0.075 Uiso calc R 1 . . H
H2B 0.326 0.5471 0.8673 0.075 Uiso calc R 1 . . H
H2C 0.4367 0.4214 0.8906 0.075 Uiso calc R 1 . . H
C4 0.0146(9) 0.25 0.7351(5) 0.066(3) Uani d S 1 A . C
H4 -0.0775 0.25 0.7214 0.079 Uiso calc SR 1 . . H
C3 0.1201(10) 0.25 0.6938(4) 0.072(3) Uani d S 1 . . C
H3 0.1017 0.25 0.6506 0.087 Uiso calc SR 1 . . H
C5 0.0457(7) 0.25 0.7969(4) 0.051(2) Uani d S 1 . . C
H5 -0.0272 0.25 0.8259 0.061 Uiso calc SR 1 A . H
C2 0.2533(9) 0.25 0.7145(4) 0.056(2) Uani d S 1 A . C
H2 0.3269 0.25 0.6859 0.067 Uiso calc SR 1 . . H
C1 0.2780(7) 0.25 0.7761(4) 0.0421(18) Uani d S 1 . . C
H1 0.3698 0.25 0.7902 0.05 Uiso calc SR 1 A . H
S1 0.2716(6) 0.25 1.0118(3) 0.039(2) Uiso d SP 0.424(11) A 1 S
O1 0.1697(13) 0.25 1.0611(7) 0.048(4) Uiso d SPU 0.424(11) A 1 O
O2 0.423(4) 0.25 1.0339(16) 0.059(7) Uiso d SPU 0.424(11) A 1 O
S1A 0.2912(7) 0.25 1.0518(4) 0.051(2) Uiso d SP 0.367(9) A 2 S
O2A 0.427(4) 0.25 1.0300(18) 0.052(8) Uiso d SPU 0.367(9) A 2 O
O1A 0.197(7) 0.25 1.006(3) 0.069(6) Uiso d SPU 0.367(9) A 2 O
S1B 0.3397(18) 0.171(2) 1.0134(8) 0.045(5) Uiso d P 0.104(5) . 3 S
O2B 0.433(4) 0.160(5) 1.0308(17) 0.035(7) Uiso d PU 0.104(5) . 3 O
O1B 0.159(13) 0.25 1.006(5) 0.073(8) Uiso d SPU 0.208(10) . 3 O

loop_
_atom_site_aniso_label
_atom_site_aniso_U_11
_atom_site_aniso_U_22
_atom_site_aniso_U_33
_atom_site_aniso_U_12
_atom_site_aniso_U_13
_atom_site_aniso_U_23
Ru1 0.0492(4) 0.0542(4) 0.0405(4) 0 0.0141(3) 0
Cl2 0.0386(10) 0.0728(13) 0.0398(11) 0 -0.0008(8) 0
Cl1 0.0403(10) 0.0594(11) 0.0413(11) 0 0.0026(9) 0
N3 0.032(3) 0.048(3) 0.042(4) 0 -0.002(3) 0
O3 0.033(3) 0.084(4) 0.058(4) 0 -0.003(3) 0
N1 0.048(3) 0.052(2) 0.063(4) 0.005(2) 0.025(2) 0.003(2)
N2 0.048(3) 0.057(3) 0.046(3) -0.006(2) -0.001(2) -0.008(2)
C4 0.044(5) 0.081(6) 0.073(8) 0 -0.018(5) 0
C3 0.070(7) 0.101(7) 0.047(6) 0 -0.024(5) 0
C5 0.026(4) 0.055(5) 0.072(7) 0 0.000(4) 0
C2 0.057(5) 0.079(6) 0.033(5) 0 0.003(4) 0
C1 0.032(4) 0.045(4) 0.049(5) 0 -0.002(3) 0

loop_
_atom_type_symbol
_atom_type_description
_atom_type_scat_dispersion_real
_atom_type_scat_dispersion_imag
_atom_type_scat_source
C C 0.0033 0.0016 'International Tables Vol C Tables 4.2.6.8 and 6.1.1.4'
H H 0 0 'International Tables Vol C Tables 4.2.6.8 and 6.1.1.4'
Cl Cl 0.1484 0.1585 'International Tables Vol C Tables 4.2.6.8 and 6.1.1.4'
N N 0.0061 0.0033 'International Tables Vol C Tables 4.2.6.8 and 6.1.1.4'
O O 0.0106 0.006 'International Tables Vol C Tables 4.2.6.8 and 6.1.1.4'
Ru Ru -1.2594 0.8363 'International Tables Vol C Tables 4.2.6.8 and 6.1.1.4'
S S 0.1246 0.1234 'International Tables Vol C Tables 4.2.6.8 and 6.1.1.4'

loop_
_geom_angle_atom_site_label_1
_geom_angle_atom_site_label_2
_geom_angle_atom_site_label_3
_geom_angle
_geom_angle_site_symmetry_1
_geom_angle_site_symmetry_3
O1A Ru1 O1B 11(5) . .
O1A Ru1 N3 167.3(19) . .
O1B Ru1 N3 157(3) . .
O1A Ru1 N2 100.7(13) . .
O1B Ru1 N2 108(2) . .
N3 Ru1 N2 87.87(15) . .
O1A Ru1 N2 100.7(12) . 8_565
O1B Ru1 N2 108(2) . 8_565
N3 Ru1 N2 87.87(15) . 8_565
N2 Ru1 N2 94.2(2) . 8_565
O1A Ru1 N1 83.3(13) . 8_565
O1B Ru1 N1 76(2) . 8_565
N3 Ru1 N1 88.03(16) . 8_565
N2 Ru1 N1 175.88(17) . 8_565
N2 Ru1 N1 85.96(18) 8_565 8_565
O1A Ru1 N1 83.3(13) . .
O1B Ru1 N1 76(2) . .
N3 Ru1 N1 88.03(16) . .
N2 Ru1 N1 85.96(18) . .
N2 Ru1 N1 175.88(17) 8_565 .
N1 Ru1 N1 93.6(2) 8_565 .
O1A Ru1 S1 19.5(19) . .
O1B Ru1 S1 30(3) . .
N3 Ru1 S1 173.3(2) . .
N2 Ru1 S1 87.55(15) . .
N2 Ru1 S1 87.55(15) 8_565 .
N1 Ru1 S1 96.57(16) 8_565 .
N1 Ru1 S1 96.57(16) . .
O1A Ru1 S1B 36.1(18) . 8_565
O1B Ru1 S1B 46(3) . 8_565
N3 Ru1 S1B 155.4(4) . 8_565
N2 Ru1 S1B 68.5(4) . 8_565
N2 Ru1 S1B 87.2(3) 8_565 8_565
N1 Ru1 S1B 115.6(4) 8_565 8_565
N1 Ru1 S1B 96.7(3) . 8_565
S1 Ru1 S1B 19.1(4) . 8_565
O1A Ru1 S1B 36.1(18) . .
O1B Ru1 S1B 46(3) . .
N3 Ru1 S1B 155.4(4) . .
N2 Ru1 S1B 87.2(3) . .
N2 Ru1 S1B 68.5(4) 8_565 .
N1 Ru1 S1B 96.7(3) 8_565 .
N1 Ru1 S1B 115.6(4) . .
S1 Ru1 S1B 19.1(4) . .
S1B Ru1 S1B 25.0(7) 8_565 .
C5 N3 C1 117.6(7) . .
C5 N3 Ru1 119.8(5) . .
C1 N3 Ru1 122.6(5) . .
Ru1 N1 H1A 109.5 . .
Ru1 N1 H1B 109.5 . .
H1A N1 H1B 109.5 . .
Ru1 N1 H1C 109.5 . .
H1A N1 H1C 109.5 . .
H1B N1 H1C 109.5 . .
Ru1 N2 H2A 109.5 . .
Ru1 N2 H2B 109.5 . .
H2A N2 H2B 109.5 . .
Ru1 N2 H2C 109.5 . .
H2A N2 H2C 109.5 . .
H2B N2 H2C 109.5 . .
C3 C4 C5 118.0(8) . .
C3 C4 H4 121 . .
C5 C4 H4 121 . .
C4 C3 C2 120.2(9) . .
C4 C3 H3 119.9 . .
C2 C3 H3 119.9 . .
N3 C5 C4 123.2(8) . .
N3 C5 H5 118.4 . .
C4 C5 H5 118.4 . .
C1 C2 C3 119.3(8) . .
C1 C2 H2 120.4 . .
C3 C2 H2 120.4 . .
C2 C1 N3 121.8(7) . .
C2 C1 H1 119.1 . .
N3 C1 H1 119.1 . .
O1 S1 O2 115.4(15) . .
O1 S1 Ru1 120.7(7) . .
O2 S1 Ru1 123.9(13) . .
O1A S1A O2A 113(3) . .
S1A O1A Ru1 134(4) . .
O2B S1B S1B 94(2) . 8_565
O2B S1B O2B 54(3) . 8_565
S1B S1B O2B 39.9(15) 8_565 8_565
O2B S1B O1B 159(4) . .
S1B S1B O1B 72.7(12) 8_565 .
O2B S1B O1B 110.9(19) 8_565 .
O2B S1B Ru1 143(3) . .
S1B S1B Ru1 77.5(3) 8_565 .
O2B S1B Ru1 109.6(15) 8_565 .
O1B S1B Ru1 52(4) . .
S1B O2B O2B 86(2) . 8_565
S1B O2B S1B 45.8(18) . 8_565
O2B O2B S1B 39.9(14) 8_565 8_565
S1B O1B S1B 35(2) 8_565 .
S1B O1B Ru1 82(5) 8_565 .
S1B O1B Ru1 82(5) . .

loop_
_geom_bond_atom_site_label_1
_geom_bond_atom_site_label_2
_geom_bond_site_symmetry_2
_geom_bond_distance
Ru1 O1A . 1.98(6)
Ru1 O1B . 2.05(12)
Ru1 N3 . 2.094(6)
Ru1 N2 . 2.133(4)
Ru1 N2 8_565 2.133(4)
Ru1 N1 8_565 2.133(4)
Ru1 N1 . 2.133(4)
Ru1 S1 . 2.199(6)
Ru1 S1B 8_565 2.560(17)
Ru1 S1B . 2.560(17)
N3 C5 . 1.343(9)
N3 C1 . 1.370(9)
N1 H1A . 0.91
N1 H1B . 0.91
N1 H1C . 0.91
N2 H2A . 0.91
N2 H2B . 0.91
N2 H2C . 0.91
C4 C3 . 1.366(12)
C4 C5 . 1.369(11)
C4 H4 . 0.95
C3 C2 . 1.380(11)
C3 H3 . 0.95
C5 H5 . 0.95
C2 C1 . 1.351(10)
C2 H2 . 0.95
C1 H1 . 0.95
S1 O1 . 1.460(16)
S1 O2 . 1.56(4)
S1A O1A . 1.36(6)
S1A O2A . 1.42(4)
S1B O2B . 0.99(4)
S1B S1B 8_565 1.11(3)
S1B O2B 8_565 1.54(4)
S1B O1B . 1.86(12)
O2B O2B 8_565 1.26(7)
O2B S1B 8_565 1.54(4)
O1B S1B 8_565 1.86(12)

loop_
_geom_torsion_atom_site_label_1
_geom_torsion_atom_site_label_2
_geom_torsion_atom_site_label_3
_geom_torsion_atom_site_label_4
_geom_torsion
_geom_torsion_site_symmetry_1
_geom_torsion_site_symmetry_4
O1A Ru1 N3 C5 0.000(6) . .
O1B Ru1 N3 C5 0.000(4) . .
N2 Ru1 N3 C5 -132.84(12) . .
N2 Ru1 N3 C5 132.84(12) 8_565 .
N1 Ru1 N3 C5 46.81(11) 8_565 .
N1 Ru1 N3 C5 -46.81(11) . .
S1 Ru1 N3 C5 180.000(8) . .
S1B Ru1 N3 C5 -148.7(7) 8_565 .
S1B Ru1 N3 C5 148.7(7) . .
O1A Ru1 N3 C1 180.000(5) . .
O1B Ru1 N3 C1 180.000(3) . .
N2 Ru1 N3 C1 47.16(12) . .
N2 Ru1 N3 C1 -47.16(12) 8_565 .
N1 Ru1 N3 C1 -133.19(11) 8_565 .
N1 Ru1 N3 C1 133.19(11) . .
S1 Ru1 N3 C1 0.000(10) . .
S1B Ru1 N3 C1 31.3(7) 8_565 .
S1B Ru1 N3 C1 -31.3(7) . .
C5 C4 C3 C2 0.000(4) . .
C1 N3 C5 C4 0.000(4) . .
Ru1 N3 C5 C4 180.000(3) . .
C3 C4 C5 N3 0.000(4) . .
C4 C3 C2 C1 0.000(4) . .
C3 C2 C1 N3 0.000(4) . .
C5 N3 C1 C2 0.000(4) . .
Ru1 N3 C1 C2 180.000(3) . .
O1A Ru1 S1 O1 0.000(6) . .
O1B Ru1 S1 O1 0.000(6) . .
N3 Ru1 S1 O1 180.000(12) . .
N2 Ru1 S1 O1 132.83(11) . .
N2 Ru1 S1 O1 -132.83(12) 8_565 .
N1 Ru1 S1 O1 -47.18(12) 8_565 .
N1 Ru1 S1 O1 47.18(12) . .
S1B Ru1 S1 O1 138.7(10) 8_565 .
S1B Ru1 S1 O1 -138.7(10) . .
O1A Ru1 S1 O2 180.000(14) . .
O1B Ru1 S1 O2 180.000(14) . .
N3 Ru1 S1 O2 0.000(18) . .
N2 Ru1 S1 O2 -47.17(12) . .
N2 Ru1 S1 O2 47.17(12) 8_565 .
N1 Ru1 S1 O2 132.82(12) 8_565 .
N1 Ru1 S1 O2 -132.82(12) . .
S1B Ru1 S1 O2 -41.3(10) 8_565 .
S1B Ru1 S1 O2 41.3(10) . .
O2A S1A O1A Ru1 0.00(3) . .
O1B Ru1 O1A S1A 180.00(10) . .
N3 Ru1 O1A S1A 180.00(5) . .
N2 Ru1 O1A S1A -48.2(3) . .
N2 Ru1 O1A S1A 48.2(3) 8_565 .
N1 Ru1 O1A S1A 132.8(2) 8_565 .
N1 Ru1 O1A S1A -132.8(2) . .
S1 Ru1 O1A S1A 0.00(3) . .
S1B Ru1 O1A S1A -21.6(11) 8_565 .
S1B Ru1 O1A S1A 21.6(11) . .
O1A Ru1 S1B O2B -153(4) . .
O1B Ru1 S1B O2B -158(4) . .
N3 Ru1 S1B O2B 38(4) . .
N2 Ru1 S1B O2B -40(4) . .
N2 Ru1 S1B O2B 55(4) 8_565 .
N1 Ru1 S1B O2B 138(4) 8_565 .
N1 Ru1 S1B O2B -124(4) . .
S1 Ru1 S1B O2B -131(4) . .
S1B Ru1 S1B O2B -81(4) 8_565 .
O1A Ru1 S1B S1B -72.3(12) . 8_565
O1B Ru1 S1B S1B -77.6(14) . 8_565
N3 Ru1 S1B S1B 118.9(7) . 8_565
N2 Ru1 S1B S1B 40.33(15) . 8_565
N2 Ru1 S1B S1B 136.00(14) 8_565 8_565
N1 Ru1 S1B S1B -141.04(17) 8_565 8_565
N1 Ru1 S1B S1B -43.82(16) . 8_565
S1 Ru1 S1B S1B -50.3(10) . 8_565
O1A Ru1 S1B O2B -96(2) . 8_565
O1B Ru1 S1B O2B -102(2) . 8_565
N3 Ru1 S1B O2B 94.9(17) . 8_565
N2 Ru1 S1B O2B 16.2(17) . 8_565
N2 Ru1 S1B O2B 111.9(17) 8_565 8_565
N1 Ru1 S1B O2B -165.1(17) 8_565 8_565
N1 Ru1 S1B O2B -67.9(17) . 8_565
S1 Ru1 S1B O2B -74.4(18) . 8_565
S1B Ru1 S1B O2B -24.1(17) 8_565 8_565
O1A Ru1 S1B O1B 5(3) . .
N3 Ru1 S1B O1B -163.4(15) . .
N2 Ru1 S1B O1B 118.0(15) . .
N2 Ru1 S1B O1B -146.4(15) 8_565 .
N1 Ru1 S1B O1B -63.4(15) 8_565 .
N1 Ru1 S1B O1B 33.8(15) . .
S1 Ru1 S1B O1B 27.3(16) . .
S1B Ru1 S1B O1B 77.6(15) 8_565 .
S1B S1B O2B O2B 0.000(8) 8_565 8_565
O1B S1B O2B O2B -51(9) . 8_565
Ru1 S1B O2B O2B 75(3) . 8_565
O2B S1B O2B S1B 0.000(19) 8_565 8_565
O1B S1B O2B S1B -51(9) . 8_565
Ru1 S1B O2B S1B 75(3) . 8_565
O2B S1B O1B S1B 54(10) . 8_565
O2B S1B O1B S1B 12(3) 8_565 8_565
Ru1 S1B O1B S1B -87.4(15) . 8_565
O2B S1B O1B Ru1 142(9) . .
S1B S1B O1B Ru1 87.4(15) 8_565 .
O2B S1B O1B Ru1 99(2) 8_565 .
O1A Ru1 O1B S1B 17.5(12) . 8_565
N3 Ru1 O1B S1B -162.5(11) . 8_565
N2 Ru1 O1B S1B -32.7(19) . 8_565
N2 Ru1 O1B S1B 67.7(5) 8_565 8_565
N1 Ru1 O1B S1B 148.9(17) 8_565 8_565
N1 Ru1 O1B S1B -113.9(6) . 8_565
S1 Ru1 O1B S1B 17.5(11) . 8_565
S1B Ru1 O1B S1B 35(2) . 8_565
O1A Ru1 O1B S1B -17.5(12) . .
N3 Ru1 O1B S1B 162.5(11) . .
N2 Ru1 O1B S1B -67.7(5) . .
N2 Ru1 O1B S1B 32.7(19) 8_565 .
N1 Ru1 O1B S1B 113.9(6) 8_565 .
N1 Ru1 O1B S1B -148.9(17) . .
S1 Ru1 O1B S1B -17.5(11) . .
S1B Ru1 O1B S1B -35(2) 8_565 .
